data_4130313
loop_
_publ_author_name
'Myers, Thomas W.'
'Bjorgaard, Josiah A.'
'Brown, Kathryn E.'
'Chavez, David E.'
'Hanson, Susan K.'
'Scharff, R. Jason'
'Tretiak, Sergei'
'Veauthier, Jacqueline M.'

_publ_section_title
;
 Energetic Chromophores: Low-Energy Laser Initiation in Explosive Fe(II)
 Tetrazine Complexes.
;
_journal_issue 13
_journal_name_full 'Journal of the American Chemical Society'
_journal_page_first 4685
_journal_page_last 4692
_journal_paper_doi 10.1021/jacs.6b02155
_journal_volume 138
_journal_year 2016
_chemical_formula_sum 'C39 H62 Cl2 Fe N32 O13'
_chemical_formula_weight 1313.95
_space_group_crystal_system triclinic
_space_group_IT_number 2
_space_group_name_Hall '-P 1'
_space_group_name_H-M_alt 'P -1'
_atom_sites_solution_hydrogens geom
_audit_creation_method SHELXL-2014/7
_cell_angle_alpha 115.955(7)
_cell_angle_beta 100.085(7)
_cell_angle_gamma 94.838(7)
_cell_formula_units_Z 2
_cell_length_a 12.941(10)
_cell_length_b 15.790(12)
_cell_length_c 16.280(13)
_cell_measurement_reflns_used 100
_cell_measurement_temperature 100(2)
_cell_measurement_theta_max 28.84
_cell_measurement_theta_min 2.48
_cell_volume 2896(4)
_computing_cell_refinement 'SHELXL-2014/7 (Sheldrick, 2014)'
_computing_data_collection 'bruker apex II'
_computing_data_reduction 'SHELXL-2014/7 (Sheldrick, 2014)'
_computing_molecular_graphics 'SHELXL-2014/7 (Sheldrick, 2014)'
_computing_publication_material 'SHELXL-2014/7 (Sheldrick, 2014)'
_computing_structure_refinement 'SHELXL-2014/7 (Sheldrick, 2014)'
_computing_structure_solution 'SHELXL-2014/7 (Sheldrick, 2014)'
_diffrn_ambient_temperature 100(2)
_diffrn_measured_fraction_theta_full 0.985
_diffrn_measured_fraction_theta_max 0.970
_diffrn_measurement_device_type 'ccd area detector'
_diffrn_measurement_method 'phi and omega scans'
_diffrn_radiation_type MoK\a
_diffrn_radiation_wavelength 0.71073
_diffrn_reflns_av_R_equivalents 0.1018
_diffrn_reflns_av_unetI/netI 0.1690
_diffrn_reflns_Laue_measured_fraction_full 0.985
_diffrn_reflns_Laue_measured_fraction_max 0.970
_diffrn_reflns_limit_h_max 15
_diffrn_reflns_limit_h_min -15
_diffrn_reflns_limit_k_max 19
_diffrn_reflns_limit_k_min -19
_diffrn_reflns_limit_l_max 19
_diffrn_reflns_limit_l_min -20
_diffrn_reflns_number 22300
_diffrn_reflns_point_group_measured_fraction_full 0.985
_diffrn_reflns_point_group_measured_fraction_max 0.970
_diffrn_reflns_theta_full 25.242
_diffrn_reflns_theta_max 26.101
_diffrn_reflns_theta_min 1.895
_diffrn_source 'rotating anode'
_exptl_absorpt_coefficient_mu 0.441
_exptl_absorpt_correction_T_max 0.942
_exptl_absorpt_correction_T_min 0.859
_exptl_absorpt_correction_type numerical
_exptl_absorpt_process_details sadabs
_exptl_crystal_colour blue
_exptl_crystal_density_diffrn 1.507
_exptl_crystal_description block
_exptl_crystal_F_000 1368
_exptl_crystal_size_max 0.23
_exptl_crystal_size_mid 0.17
_exptl_crystal_size_min 0.16
_refine_diff_density_max 0.759
_refine_diff_density_min -0.770
_refine_diff_density_rms 0.100
_refine_ls_extinction_method none
_refine_ls_goodness_of_fit_ref 0.990
_refine_ls_hydrogen_treatment constr
_refine_ls_matrix_type full
_refine_ls_number_parameters 784
_refine_ls_number_reflns 11158
_refine_ls_number_restraints 5
_refine_ls_restrained_S_all 0.992
_refine_ls_R_factor_all 0.2025
_refine_ls_R_factor_gt 0.0835
_refine_ls_shift/su_max 0.000
_refine_ls_shift/su_mean 0.000
_refine_ls_structure_factor_coef Fsqd
_refine_ls_weighting_details 'w=1/[\s^2^(Fo^2^)+(0.1305P)^2^] where P=(Fo^2^+2Fc^2^)/3'
_refine_ls_weighting_scheme calc
_refine_ls_wR_factor_gt 0.2004
_refine_ls_wR_factor_ref 0.2664
_reflns_Friedel_coverage 0.000
_reflns_number_gt 4884
_reflns_number_total 11158
_reflns_threshold_expression 'I > 2\s(I)'
_cod_data_source_file ja6b02155_si_002.cif
_cod_data_source_block TWM4
_cod_database_code 4130313
_shelx_shelxl_version_number 2014/7
_shelx_space_group_comment
;
The symmetry employed for this shelxl refinement is uniquely defined
by the following loop, which should always be used as a source of
symmetry information in preference to the above space-group names.
They are only intended as comments.
;

loop_
_space_group_symop_operation_xyz
'x, y, z'
'-x, -y, -z'

loop_
_atom_site_label
_atom_site_type_symbol
_atom_site_fract_x
_atom_site_fract_y
_atom_site_fract_z
_atom_site_U_iso_or_equiv
_atom_site_adp_type
_atom_site_occupancy
_atom_site_site_symmetry_order
_atom_site_calc_flag
_atom_site_refinement_flags_posn
_atom_site_refinement_flags_adp
Fe1 Fe 0.49214(7) 0.11851(7) 0.33059(7) 0.0300(3) Uani 1 1 d . .
Cl1 Cl 0.04234(18) 0.2826(2) 1.1770(2) 0.0759(8) Uani 1 1 d . .
Cl2 Cl 0.47600(19) 0.61256(14) 0.91409(16) 0.0588(6) Uani 1 1 d . .
O1 O 0.0980(6) 0.2829(6) 1.2601(5) 0.097(2) Uani 1 1 d . .
O2 O -0.0515(5) 0.2205(7) 1.1398(6) 0.132(4) Uani 1 1 d . .
O3 O 0.0207(8) 0.3778(7) 1.1964(8) 0.155(4) Uani 1 1 d . .
O4 O 0.1087(5) 0.2626(5) 1.1134(5) 0.079(2) Uani 1 1 d . .
O5 O 0.4026(4) 0.6176(4) 0.9718(4) 0.0618(16) Uani 1 1 d . .
O6 O 0.5775(5) 0.6057(5) 0.9609(5) 0.088(2) Uani 1 1 d . .
O7 O 0.4379(6) 0.5289(4) 0.8247(4) 0.0759(19) Uani 1 1 d . .
O8 O 0.4846(7) 0.6948(4) 0.9005(5) 0.097(3) Uani 1 1 d . .
O9 O -0.2889(5) -0.5966(4) 0.5416(5) 0.0599(16) Uani 1 1 d . .
O10 O -0.1635(4) -0.0432(4) 0.7404(4) 0.0648(17) Uani 1 1 d . .
O11 O -0.3355(5) -0.0718(4) 0.1562(5) 0.0752(19) Uani 1 1 d . .
O12 O -0.0731(5) 0.6679(4) 1.3780(5) 0.090(3) Uani 1 1 d . .
O13 O 0.9950(6) 0.3514(5) 0.9049(5) 0.101(3) Uani 1 1 d . .
N1 N 0.5026(5) -0.3580(4) 0.1586(4) 0.0404(15) Uani 1 1 d . .
H1A H 0.5190 -0.4110 0.1585 0.048 Uiso 1 1 calc R U
H1B H 0.4562 -0.3609 0.1105 0.048 Uiso 1 1 calc R U
N2 N 0.6183(5) -0.2586(4) 0.3079(4) 0.0390(15) Uani 1 1 d . .
N3 N 0.6429(4) -0.1624(4) 0.3670(4) 0.0379(14) Uani 1 1 d . .
N4 N 0.5819(4) -0.0289(4) 0.3546(4) 0.0296(13) Uani 1 1 d . .
N5 N 0.5154(4) -0.0065(4) 0.3000(4) 0.0252(12) Uani 1 1 d . .
N6 N 0.4538(4) -0.1714(4) 0.1788(4) 0.0288(13) Uani 1 1 d . .
N7 N 0.5262(4) -0.1902(4) 0.2364(4) 0.0301(13) Uani 1 1 d . .
N8 N 0.3849(4) -0.0467(4) 0.1677(4) 0.0329(13) Uani 1 1 d . .
N9 N 0.3944(4) 0.0520(4) 0.2053(4) 0.0325(13) Uani 1 1 d . .
N10 N 0.9173(4) 0.2895(4) 0.7098(5) 0.0466(16) Uani 1 1 d . .
H10A H 0.9535 0.2942 0.6705 0.056 Uiso 1 1 calc R U
H10B H 0.9505 0.3051 0.7678 0.056 Uiso 1 1 calc R U
N11 N 0.7486(5) 0.2500(4) 0.7349(4) 0.0403(15) Uani 1 1 d . .
N12 N 0.6474(4) 0.2157(4) 0.6826(4) 0.0395(15) Uani 1 1 d . .
N13 N 0.5708(4) 0.1730(4) 0.5233(4) 0.0299(13) Uani 1 1 d . .
N14 N 0.5948(4) 0.1683(3) 0.4471(4) 0.0284(13) Uani 1 1 d . .
N15 N 0.7834(4) 0.2213(4) 0.5155(4) 0.0320(13) Uani 1 1 d . .
N16 N 0.7536(4) 0.2332(4) 0.5963(4) 0.0314(13) Uani 1 1 d . .
N17 N 0.7113(4) 0.1801(4) 0.3602(4) 0.0322(13) Uani 1 1 d . .
N18 N 0.6192(4) 0.1435(4) 0.2890(4) 0.0333(13) Uani 1 1 d . .
N19 N 0.0572(4) 0.1312(4) 0.5182(5) 0.0437(16) Uani 1 1 d . .
H19A H 0.0655 0.1909 0.5275 0.052 Uiso 1 1 calc R U
H19B H 0.0040 0.1082 0.5340 0.052 Uiso 1 1 calc R U
N20 N 0.1204(4) -0.0161(4) 0.4618(4) 0.0387(15) Uani 1 1 d . .
N21 N 0.2032(4) -0.0496(4) 0.4229(4) 0.0376(14) Uani 1 1 d . .
N22 N 0.3403(4) 0.0235(4) 0.3836(4) 0.0304(13) Uani 1 1 d . .
N23 N 0.3756(4) 0.1031(4) 0.3823(4) 0.0302(13) Uani 1 1 d . .
N24 N 0.2429(4) 0.1861(4) 0.4553(4) 0.0285(13) Uani 1 1 d . .
N25 N 0.2077(4) 0.1016(4) 0.4534(4) 0.0250(12) Uani 1 1 d . .
N26 N 0.3670(4) 0.2570(4) 0.4093(4) 0.0293(13) Uani 1 1 d . .
N27 N 0.4526(4) 0.2447(4) 0.3674(4) 0.0313(13) Uani 1 1 d . .
N28 N -0.3340(5) -0.5374(5) 0.6822(5) 0.0539(18) Uani 1 1 d . .
N29 N -0.0186(5) 0.0395(6) 0.8609(5) 0.066(2) Uani 1 1 d . .
N30 N -0.2219(6) -0.1540(7) 0.1983(7) 0.075(2) Uani 1 1 d . .
N31 N -0.1253(7) 0.5148(6) 1.3301(6) 0.077(3) Uani 1 1 d . .
N32 N 0.8773(10) 0.4427(15) 1.0100(9) 0.228(10) Uani 1 1 d D .
C1 C 0.5475(5) -0.2741(5) 0.2310(5) 0.0345(16) Uani 1 1 d . .
C2 C 0.5863(5) -0.1211(5) 0.3240(5) 0.0301(15) Uani 1 1 d . .
C3 C 0.4538(5) -0.0801(5) 0.2157(5) 0.0289(15) Uani 1 1 d . .
C4 C 0.3062(6) 0.1640(5) 0.1615(6) 0.050(2) Uani 1 1 d . .
H4A H 0.2501 0.1580 0.1093 0.074 Uiso 1 1 calc R U
H4B H 0.2843 0.1968 0.2207 0.074 Uiso 1 1 calc R U
H4C H 0.3725 0.2011 0.1642 0.074 Uiso 1 1 calc R U
C5 C 0.3239(5) 0.0671(5) 0.1468(5) 0.0377(17) Uani 1 1 d . .
C6 C 0.2701(6) -0.0205(5) 0.0713(5) 0.0443(19) Uani 1 1 d . .
H6A H 0.2163 -0.0282 0.0194 0.053 Uiso 1 1 calc R U
C7 C 0.3071(5) -0.0922(5) 0.0843(5) 0.0375(17) Uani 1 1 d . .
C8 C 0.2798(6) -0.1975(5) 0.0291(5) 0.055(2) Uani 1 1 d . .
H8A H 0.3241 -0.2267 0.0610 0.083 Uiso 1 1 calc R U
H8B H 0.2044 -0.2188 0.0233 0.083 Uiso 1 1 calc R U
H8C H 0.2929 -0.2169 -0.0336 0.083 Uiso 1 1 calc R U
C9 C 0.8127(5) 0.2588(5) 0.6814(5) 0.0371(17) Uani 1 1 d . .
C10 C 0.6512(5) 0.2050(4) 0.5986(5) 0.0310(16) Uani 1 1 d . .
C11 C 0.7009(5) 0.1922(4) 0.4481(5) 0.0268(15) Uani 1 1 d . .
C12 C 0.5770(6) 0.0984(6) 0.1192(5) 0.047(2) Uani 1 1 d . .
H12A H 0.6170 0.0998 0.0738 0.071 Uiso 1 1 calc R U
H12B H 0.5435 0.0323 0.0991 0.071 Uiso 1 1 calc R U
H12C H 0.5218 0.1378 0.1227 0.071 Uiso 1 1 calc R U
C13 C 0.6508(5) 0.1366(5) 0.2129(5) 0.0358(17) Uani 1 1 d . .
C14 C 0.7604(5) 0.1703(5) 0.2365(5) 0.0369(17) Uani 1 1 d . .
H14A H 0.8015 0.1737 0.1948 0.044 Uiso 1 1 calc R U
C15 C 0.7982(5) 0.1972(5) 0.3287(5) 0.0377(17) Uani 1 1 d . .
C16 C 0.9088(5) 0.2366(6) 0.3892(5) 0.050(2) Uani 1 1 d . .
H16A H 0.9082 0.2485 0.4535 0.074 Uiso 1 1 calc R U
H16B H 0.9553 0.1903 0.3643 0.074 Uiso 1 1 calc R U
H16C H 0.9356 0.2967 0.3896 0.074 Uiso 1 1 calc R U
C17 C 0.1243(5) 0.0764(5) 0.4805(5) 0.0338(16) Uani 1 1 d . .
C18 C 0.2556(5) 0.0222(5) 0.4185(5) 0.0290(15) Uani 1 1 d . .
C19 C 0.3239(5) 0.1792(5) 0.4187(5) 0.0295(15) Uani 1 1 d . .
C20 C 0.2566(6) 0.3793(5) 0.4838(6) 0.045(2) Uani 1 1 d . .
H20A H 0.2195 0.3268 0.4905 0.068 Uiso 1 1 calc R U
H20B H 0.2867 0.4337 0.5461 0.068 Uiso 1 1 calc R U
H20C H 0.2059 0.3991 0.4463 0.068 Uiso 1 1 calc R U
C21 C 0.3433(5) 0.3468(4) 0.4362(5) 0.0318(16) Uani 1 1 d . .
C22 C 0.4151(5) 0.3923(5) 0.4117(5) 0.0349(17) Uani 1 1 d . .
H22A H 0.4193 0.4564 0.4210 0.042 Uiso 1 1 calc R U
C23 C 0.4820(5) 0.3305(5) 0.3704(5) 0.0317(16) Uani 1 1 d . .
C24 C 0.5723(5) 0.3495(5) 0.3324(6) 0.045(2) Uani 1 1 d . .
H24A H 0.5805 0.4155 0.3415 0.067 Uiso 1 1 calc R U
H24B H 0.6381 0.3405 0.3655 0.067 Uiso 1 1 calc R U
H24C H 0.5581 0.3050 0.2651 0.067 Uiso 1 1 calc R U
C25 C -0.2685(7) -0.5466(7) 0.6254(8) 0.056(2) Uani 1 1 d . .
H25A H -0.1984 -0.5099 0.6540 0.067 Uiso 1 1 calc R U
C26 C -0.4412(6) -0.5887(5) 0.6467(6) 0.051(2) Uani 1 1 d . .
H26A H -0.4768 -0.5728 0.6986 0.076 Uiso 1 1 calc R U
H26B H -0.4795 -0.5708 0.6008 0.076 Uiso 1 1 calc R U
H26C H -0.4410 -0.6577 0.6161 0.076 Uiso 1 1 calc R U
C27 C -0.3070(9) -0.4683(9) 0.7799(7) 0.113(5) Uani 1 1 d . .
H27A H -0.3664 -0.4739 0.8082 0.169 Uiso 1 1 calc R U
H27B H -0.2430 -0.4801 0.8123 0.169 Uiso 1 1 calc R U
H27C H -0.2933 -0.4037 0.7857 0.169 Uiso 1 1 calc R U
C28 C -0.0834(6) -0.0403(7) 0.7925(6) 0.057(2) Uani 1 1 d . .
H28A H -0.0643 -0.0997 0.7845 0.069 Uiso 1 1 calc R U
C29 C 0.0731(6) 0.0348(8) 0.9221(7) 0.079(3) Uani 1 1 d . .
H29A H 0.1105 0.0999 0.9673 0.118 Uiso 1 1 calc R U
H29B H 0.0499 0.0014 0.9561 0.118 Uiso 1 1 calc R U
H29C H 0.1213 0.0001 0.8847 0.118 Uiso 1 1 calc R U
C30 C -0.0420(8) 0.1297(7) 0.8782(7) 0.078(3) Uani 1 1 d . .
H30A H 0.0137 0.1794 0.9302 0.117 Uiso 1 1 calc R U
H30B H -0.0447 0.1380 0.8217 0.117 Uiso 1 1 calc R U
H30C H -0.1112 0.1351 0.8949 0.117 Uiso 1 1 calc R U
C31 C -0.3034(7) -0.1439(7) 0.1439(7) 0.061(2) Uani 1 1 d . .
H31A H -0.3404 -0.2003 0.0890 0.073 Uiso 1 1 calc R U
C32 C -0.1605(8) -0.0711(11) 0.2810(9) 0.115(5) Uani 1 1 d . .
H32A H -0.1033 -0.0903 0.3135 0.172 Uiso 1 1 calc R U
H32B H -0.1293 -0.0250 0.2628 0.172 Uiso 1 1 calc R U
H32C H -0.2070 -0.0414 0.3229 0.172 Uiso 1 1 calc R U
C33 C -0.1996(9) -0.2514(10) 0.1774(11) 0.129(6) Uani 1 1 d . .
H33A H -0.1369 -0.2462 0.2241 0.194 Uiso 1 1 calc R U
H33B H -0.2614 -0.2898 0.1799 0.194 Uiso 1 1 calc R U
H33C H -0.1857 -0.2823 0.1145 0.194 Uiso 1 1 calc R U
C34 C -0.1405(8) 0.5928(8) 1.3315(8) 0.076(3) Uani 1 1 d . .
H34A H -0.2059 0.5945 1.2957 0.091 Uiso 1 1 calc R U
C35 C -0.2015(8) 0.4258(7) 1.2800(10) 0.111(5) Uani 1 1 d . .
H35A H -0.1706 0.3755 1.2900 0.167 Uiso 1 1 calc R U
H35B H -0.2666 0.4341 1.3034 0.167 Uiso 1 1 calc R U
H35C H -0.2188 0.4074 1.2127 0.167 Uiso 1 1 calc R U
C36 C -0.0265(11) 0.5116(9) 1.3906(10) 0.134(5) Uani 1 1 d . .
H36A H -0.0268 0.4459 1.3813 0.201 Uiso 1 1 calc R U
H36B H 0.0362 0.5327 1.3735 0.201 Uiso 1 1 calc R U
H36C H -0.0237 0.5541 1.4567 0.201 Uiso 1 1 calc R U
C37 C 0.9505(10) 0.3923(8) 0.9896(9) 0.188(11) Uani 1 1 d D .
H37A H 0.9827 0.3785 1.0384 0.226 Uiso 1 1 calc R U
C38 C 0.8134(9) 0.4585(10) 0.9412(10) 0.132(5) Uani 1 1 d D .
H38A H 0.8333 0.4245 0.8812 0.197 Uiso 1 1 calc R U
H38B H 0.7383 0.4348 0.9341 0.197 Uiso 1 1 calc R U
H38C H 0.8240 0.5273 0.9601 0.197 Uiso 1 1 calc R U
C39 C 0.8660(11) 0.4824(11) 1.1012(8) 0.154(7) Uani 1 1 d D .
H39A H 0.9175 0.4632 1.1386 0.231 Uiso 1 1 calc R U
H39B H 0.8791 0.5524 1.1280 0.231 Uiso 1 1 calc R U
H39C H 0.7934 0.4600 1.1020 0.231 Uiso 1 1 calc R U

loop_
_atom_site_aniso_label
_atom_site_aniso_U_11
_atom_site_aniso_U_22
_atom_site_aniso_U_33
_atom_site_aniso_U_23
_atom_site_aniso_U_13
_atom_site_aniso_U_12
Fe1 0.0269(5) 0.0313(5) 0.0356(6) 0.0166(5) 0.0119(4) 0.0081(4)
Cl1 0.0478(13) 0.111(2) 0.089(2) 0.0589(17) 0.0239(13) 0.0250(14)
Cl2 0.0860(16) 0.0447(12) 0.0502(14) 0.0200(11) 0.0252(12) 0.0260(11)
O1 0.090(5) 0.125(6) 0.061(5) 0.038(4) 0.002(4) 0.008(4)
O2 0.045(4) 0.257(11) 0.112(7) 0.120(7) 0.001(4) -0.036(5)
O3 0.140(8) 0.140(8) 0.213(12) 0.080(8) 0.080(8) 0.091(7)
O4 0.052(4) 0.106(5) 0.092(5) 0.052(4) 0.032(4) 0.017(3)
O5 0.067(4) 0.066(4) 0.047(4) 0.019(3) 0.018(3) 0.018(3)
O6 0.072(4) 0.107(6) 0.076(5) 0.030(4) 0.023(4) 0.036(4)
O7 0.132(6) 0.048(4) 0.039(4) 0.008(3) 0.017(4) 0.043(4)
O8 0.184(8) 0.051(4) 0.070(5) 0.038(4) 0.039(5) 0.022(4)
O9 0.077(4) 0.043(3) 0.064(4) 0.021(3) 0.034(4) 0.021(3)
O10 0.045(3) 0.091(5) 0.047(4) 0.026(3) -0.001(3) 0.014(3)
O11 0.074(4) 0.059(4) 0.104(6) 0.037(4) 0.047(4) 0.018(3)
O12 0.082(4) 0.039(3) 0.113(6) -0.008(4) 0.063(4) -0.020(3)
O13 0.121(6) 0.070(5) 0.065(5) 0.006(4) -0.028(4) 0.027(4)
N1 0.050(4) 0.029(3) 0.039(4) 0.013(3) 0.009(3) 0.013(3)
N2 0.042(3) 0.035(3) 0.047(4) 0.023(3) 0.016(3) 0.014(3)
N3 0.037(3) 0.035(3) 0.039(4) 0.013(3) 0.010(3) 0.007(3)
N4 0.023(3) 0.030(3) 0.035(3) 0.012(3) 0.010(3) 0.007(2)
N5 0.020(3) 0.031(3) 0.026(3) 0.012(3) 0.009(2) 0.007(2)
N6 0.022(3) 0.030(3) 0.033(3) 0.012(3) 0.009(2) 0.005(2)
N7 0.028(3) 0.031(3) 0.029(3) 0.010(3) 0.010(3) 0.008(2)
N8 0.032(3) 0.035(3) 0.032(3) 0.015(3) 0.007(3) 0.012(3)
N9 0.034(3) 0.038(3) 0.034(3) 0.021(3) 0.013(3) 0.010(3)
N10 0.038(3) 0.051(4) 0.048(4) 0.022(3) 0.008(3) 0.004(3)
N11 0.041(3) 0.043(4) 0.033(4) 0.012(3) 0.014(3) 0.008(3)
N12 0.036(3) 0.043(4) 0.038(4) 0.016(3) 0.012(3) 0.008(3)
N13 0.029(3) 0.026(3) 0.037(4) 0.013(3) 0.015(3) 0.007(2)
N14 0.034(3) 0.026(3) 0.030(3) 0.015(3) 0.014(3) 0.008(2)
N15 0.027(3) 0.031(3) 0.042(4) 0.019(3) 0.011(3) 0.006(2)
N16 0.033(3) 0.029(3) 0.034(4) 0.014(3) 0.013(3) 0.005(2)
N17 0.028(3) 0.030(3) 0.042(4) 0.017(3) 0.014(3) 0.006(2)
N18 0.034(3) 0.030(3) 0.034(4) 0.012(3) 0.008(3) 0.007(2)
N19 0.031(3) 0.036(3) 0.079(5) 0.031(3) 0.034(3) 0.011(3)
N20 0.027(3) 0.036(3) 0.056(4) 0.023(3) 0.015(3) 0.000(3)
N21 0.034(3) 0.033(3) 0.051(4) 0.022(3) 0.018(3) 0.005(3)
N22 0.026(3) 0.032(3) 0.040(4) 0.021(3) 0.009(3) 0.006(2)
N23 0.025(3) 0.030(3) 0.028(3) 0.008(3) 0.002(2) 0.004(2)
N24 0.024(3) 0.029(3) 0.038(3) 0.019(3) 0.012(3) 0.006(2)
N25 0.018(2) 0.031(3) 0.029(3) 0.015(3) 0.007(2) 0.005(2)
N26 0.026(3) 0.029(3) 0.038(3) 0.018(3) 0.013(3) 0.007(2)
N27 0.022(3) 0.040(3) 0.036(3) 0.019(3) 0.013(2) 0.007(2)
N28 0.048(4) 0.065(5) 0.056(5) 0.033(4) 0.016(4) 0.010(3)
N29 0.044(4) 0.083(6) 0.058(5) 0.027(5) 0.005(4) -0.005(4)
N30 0.053(5) 0.114(7) 0.094(7) 0.069(6) 0.038(5) 0.023(5)
N31 0.084(6) 0.053(5) 0.093(7) 0.019(5) 0.059(5) 0.014(5)
N32 0.085(9) 0.51(3) 0.133(13) 0.165(17) 0.069(9) 0.106(13)
C1 0.033(4) 0.035(4) 0.043(5) 0.022(4) 0.014(4) 0.012(3)
C2 0.025(3) 0.035(4) 0.033(4) 0.016(3) 0.010(3) 0.005(3)
C3 0.022(3) 0.035(4) 0.032(4) 0.015(3) 0.009(3) 0.007(3)
C4 0.053(5) 0.052(5) 0.051(5) 0.030(4) 0.007(4) 0.019(4)
C5 0.031(4) 0.049(5) 0.042(5) 0.027(4) 0.010(3) 0.016(3)
C6 0.043(4) 0.056(5) 0.032(4) 0.020(4) 0.003(4) 0.016(4)
C7 0.035(4) 0.045(4) 0.027(4) 0.010(4) 0.007(3) 0.016(3)
C8 0.059(5) 0.044(5) 0.038(5) 0.003(4) -0.010(4) 0.019(4)
C9 0.034(4) 0.034(4) 0.038(5) 0.012(3) 0.007(4) 0.004(3)
C10 0.031(4) 0.026(4) 0.038(5) 0.012(3) 0.018(3) 0.010(3)
C11 0.028(3) 0.024(3) 0.036(4) 0.015(3) 0.021(3) 0.010(3)
C12 0.050(5) 0.062(5) 0.041(5) 0.031(4) 0.018(4) 0.013(4)
C13 0.042(4) 0.032(4) 0.043(5) 0.017(3) 0.028(4) 0.011(3)
C14 0.037(4) 0.043(4) 0.050(5) 0.032(4) 0.025(4) 0.013(3)
C15 0.038(4) 0.043(4) 0.042(5) 0.024(4) 0.021(4) 0.010(3)
C16 0.034(4) 0.071(6) 0.044(5) 0.025(4) 0.019(4) -0.004(4)
C17 0.031(4) 0.029(4) 0.045(5) 0.020(3) 0.011(3) 0.004(3)
C18 0.022(3) 0.030(4) 0.037(4) 0.018(3) 0.007(3) 0.004(3)
C19 0.025(3) 0.032(4) 0.031(4) 0.013(3) 0.008(3) 0.002(3)
C20 0.050(4) 0.030(4) 0.064(6) 0.022(4) 0.030(4) 0.015(3)
C21 0.032(3) 0.025(4) 0.041(4) 0.015(3) 0.013(3) 0.011(3)
C22 0.036(4) 0.025(4) 0.048(5) 0.018(3) 0.015(3) 0.006(3)
C23 0.029(3) 0.035(4) 0.043(4) 0.027(3) 0.011(3) 0.006(3)
C24 0.041(4) 0.040(4) 0.071(6) 0.035(4) 0.028(4) 0.012(3)
C25 0.046(5) 0.062(6) 0.079(7) 0.047(6) 0.020(5) 0.015(4)
C26 0.055(5) 0.038(4) 0.071(6) 0.032(4) 0.021(4) 0.011(4)
C27 0.084(8) 0.159(12) 0.055(7) 0.029(8) 0.004(6) -0.044(8)
C28 0.040(5) 0.071(6) 0.043(5) 0.015(5) 0.001(4) 0.004(4)
C29 0.039(5) 0.118(9) 0.070(7) 0.044(6) -0.002(5) -0.008(5)
C30 0.074(7) 0.061(6) 0.092(8) 0.030(6) 0.028(6) -0.012(5)
C31 0.059(6) 0.057(6) 0.089(8) 0.041(6) 0.045(6) 0.024(5)
C32 0.055(6) 0.208(15) 0.088(9) 0.084(10) 0.010(6) -0.017(8)
C33 0.108(9) 0.187(14) 0.220(16) 0.168(13) 0.110(11) 0.097(10)
C34 0.077(7) 0.085(8) 0.090(8) 0.043(7) 0.064(6) 0.019(6)
C35 0.063(6) 0.054(6) 0.188(13) 0.022(7) 0.062(8) -0.009(5)
C36 0.135(12) 0.089(9) 0.140(13) 0.023(9) 0.007(10) 0.052(9)
C37 0.25(2) 0.167(15) 0.079(11) 0.057(11) -0.042(13) -0.158(16)
C38 0.071(8) 0.160(14) 0.153(14) 0.075(11) -0.004(9) 0.017(8)
C39 0.114(11) 0.203(16) 0.087(10) 0.003(10) 0.060(9) 0.023(10)

loop_
_atom_type_symbol
_atom_type_description
_atom_type_scat_dispersion_real
_atom_type_scat_dispersion_imag
_atom_type_scat_source
C C 0.0033 0.0016 'International Tables Vol C Tables 4.2.6.8 and 6.1.1.4'
H H 0.0000 0.0000 'International Tables Vol C Tables 4.2.6.8 and 6.1.1.4'
N N 0.0061 0.0033 'International Tables Vol C Tables 4.2.6.8 and 6.1.1.4'
O O 0.0106 0.0060 'International Tables Vol C Tables 4.2.6.8 and 6.1.1.4'
Cl Cl 0.1484 0.1585 'International Tables Vol C Tables 4.2.6.8 and 6.1.1.4'
Fe Fe 0.3463 0.8444 'International Tables Vol C Tables 4.2.6.8 and 6.1.1.4'

loop_
_geom_angle_atom_site_label_1
_geom_angle_atom_site_label_2
_geom_angle_atom_site_label_3
_geom_angle
N5 Fe1 N23 92.2(2)
N5 Fe1 N14 91.1(2)
N23 Fe1 N14 94.0(2)
N5 Fe1 N18 90.1(2)
N23 Fe1 N18 174.7(2)
N14 Fe1 N18 81.1(2)
N5 Fe1 N27 172.9(2)
N23 Fe1 N27 80.8(2)
N14 Fe1 N27 89.9(2)
N18 Fe1 N27 97.0(2)
N5 Fe1 N9 81.7(2)
N23 Fe1 N9 88.4(2)
N14 Fe1 N9 172.6(2)
N18 Fe1 N9 96.7(2)
N27 Fe1 N9 97.4(2)
O2 Cl1 O4 112.4(5)
O2 Cl1 O1 111.2(5)
O4 Cl1 O1 109.0(4)
O2 Cl1 O3 108.4(6)
O4 Cl1 O3 105.0(5)
O1 Cl1 O3 110.5(6)
O8 Cl2 O5 110.0(4)
O8 Cl2 O6 110.7(5)
O5 Cl2 O6 107.8(4)
O8 Cl2 O7 109.4(4)
O5 Cl2 O7 109.1(4)
O6 Cl2 O7 109.8(4)
C1 N1 H1A 120.0
C1 N1 H1B 120.0
H1A N1 H1B 120.0
C1 N2 N3 108.8(6)
C2 N3 N2 106.5(6)
N5 N4 C2 116.9(5)
N4 N5 C3 118.3(5)
N4 N5 Fe1 124.3(4)
C3 N5 Fe1 117.3(4)
C3 N6 N7 109.7(5)
C1 N7 N6 130.6(6)
C1 N7 C2 105.0(6)
N6 N7 C2 124.0(5)
C3 N8 C7 132.7(6)
C3 N8 N9 116.5(5)
C7 N8 N9 110.8(5)
C5 N9 N8 105.8(6)
C5 N9 Fe1 141.8(5)
N8 N9 Fe1 111.8(4)
C9 N10 H10A 120.0
C9 N10 H10B 120.0
H10A N10 H10B 120.0
N12 N11 C9 109.3(6)
C10 N12 N11 105.7(5)
N14 N13 C10 116.3(5)
N13 N14 C11 119.1(5)
N13 N14 Fe1 122.6(4)
C11 N14 Fe1 118.0(4)
C11 N15 N16 109.7(5)
C9 N16 N15 130.3(5)
C9 N16 C10 105.5(6)
N15 N16 C10 123.6(6)
C15 N17 C11 131.8(6)
C15 N17 N18 111.4(6)
C11 N17 N18 116.8(5)
C13 N18 N17 105.1(5)
C13 N18 Fe1 141.9(5)
N17 N18 Fe1 113.0(4)
C17 N19 H19A 120.0
C17 N19 H19B 120.0
H19A N19 H19B 120.0
C17 N20 N21 109.5(5)
C18 N21 N20 105.8(5)
N23 N22 C18 116.9(5)
N22 N23 C19 118.2(5)
N22 N23 Fe1 123.7(4)
C19 N23 Fe1 118.1(4)
C19 N24 N25 109.8(5)
C17 N25 N24 129.7(5)
C17 N25 C18 106.6(5)
N24 N25 C18 123.7(5)
C21 N26 N27 112.1(5)
C21 N26 C19 132.3(5)
N27 N26 C19 115.6(5)
C23 N27 N26 103.9(5)
C23 N27 Fe1 142.3(4)
N26 N27 Fe1 113.7(4)
C25 N28 C26 121.2(8)
C25 N28 C27 123.1(8)
C26 N28 C27 115.3(7)
C28 N29 C30 120.7(8)
C28 N29 C29 121.2(9)
C30 N29 C29 118.1(8)
C31 N30 C32 119.3(10)
C31 N30 C33 119.9(10)
C32 N30 C33 120.7(10)
C34 N31 C35 125.3(11)
C34 N31 C36 119.7(10)
C35 N31 C36 114.8(10)
C39 N32 C38 121.5(14)
C39 N32 C37 118.3(12)
C38 N32 C37 120.2(11)
N2 C1 N1 126.8(7)
N2 C1 N7 109.8(6)
N1 C1 N7 123.4(7)
N4 C2 N3 128.6(6)
N4 C2 N7 121.5(6)
N3 C2 N7 109.9(6)
N6 C3 N8 118.5(6)
N6 C3 N5 129.5(6)
N8 C3 N5 112.0(6)
C5 C4 H4A 109.5
C5 C4 H4B 109.5
H4A C4 H4B 109.5
C5 C4 H4C 109.5
H4A C4 H4C 109.5
H4B C4 H4C 109.5
N9 C5 C6 109.8(6)
N9 C5 C4 123.6(7)
C6 C5 C4 126.6(7)
C7 C6 C5 108.8(7)
C7 C6 H6A 125.6
C5 C6 H6A 125.6
C6 C7 N8 104.8(6)
C6 C7 C8 132.8(7)
N8 C7 C8 122.5(6)
C7 C8 H8A 109.5
C7 C8 H8B 109.5
H8A C8 H8B 109.5
C7 C8 H8C 109.5
H8A C8 H8C 109.5
H8B C8 H8C 109.5
N10 C9 N16 125.8(7)
N10 C9 N11 125.6(7)
N16 C9 N11 108.6(6)
N12 C10 N13 127.6(6)
N12 C10 N16 110.8(6)
N13 C10 N16 121.5(6)
N15 C11 N17 119.9(5)
N15 C11 N14 129.2(6)
N17 C11 N14 110.9(6)
C13 C12 H12A 109.5
C13 C12 H12B 109.5
H12A C12 H12B 109.5
C13 C12 H12C 109.5
H12A C12 H12C 109.5
H12B C12 H12C 109.5
N18 C13 C14 109.6(7)
N18 C13 C12 123.2(6)
C14 C13 C12 127.2(6)
C15 C14 C13 108.6(6)
C15 C14 H14A 125.7
C13 C14 H14A 125.7
C14 C15 N17 105.4(6)
C14 C15 C16 130.7(6)
N17 C15 C16 123.9(6)
C15 C16 H16A 109.5
C15 C16 H16B 109.5
H16A C16 H16B 109.5
C15 C16 H16C 109.5
H16A C16 H16C 109.5
H16B C16 H16C 109.5
N19 C17 N25 126.4(6)
N19 C17 N20 126.0(6)
N25 C17 N20 107.6(6)
N21 C18 N22 128.0(6)
N21 C18 N25 110.5(5)
N22 C18 N25 121.5(5)
N24 C19 N23 130.0(6)
N24 C19 N26 118.1(6)
N23 C19 N26 111.9(5)
C21 C20 H20A 109.5
C21 C20 H20B 109.5
H20A C20 H20B 109.5
C21 C20 H20C 109.5
H20A C20 H20C 109.5
H20B C20 H20C 109.5
C22 C21 N26 105.3(6)
C22 C21 C20 131.4(6)
N26 C21 C20 123.3(6)
C21 C22 C23 108.9(6)
C21 C22 H22A 125.5
C23 C22 H22A 125.5
N27 C23 C22 109.8(5)
N27 C23 C24 122.3(6)
C22 C23 C24 127.9(6)
C23 C24 H24A 109.5
C23 C24 H24B 109.5
H24A C24 H24B 109.5
C23 C24 H24C 109.5
H24A C24 H24C 109.5
H24B C24 H24C 109.5
O9 C25 N28 126.8(8)
O9 C25 H25A 116.6
N28 C25 H25A 116.6
N28 C26 H26A 109.5
N28 C26 H26B 109.5
H26A C26 H26B 109.5
N28 C26 H26C 109.5
H26A C26 H26C 109.5
H26B C26 H26C 109.5
N28 C27 H27A 109.5
N28 C27 H27B 109.5
H27A C27 H27B 109.5
N28 C27 H27C 109.5
H27A C27 H27C 109.5
H27B C27 H27C 109.5
O10 C28 N29 125.8(9)
O10 C28 H28A 117.1
N29 C28 H28A 117.1
N29 C29 H29A 109.5
N29 C29 H29B 109.5
H29A C29 H29B 109.5
N29 C29 H29C 109.5
H29A C29 H29C 109.5
H29B C29 H29C 109.5
N29 C30 H30A 109.5
N29 C30 H30B 109.5
H30A C30 H30B 109.5
N29 C30 H30C 109.5
H30A C30 H30C 109.5
H30B C30 H30C 109.5
O11 C31 N30 127.1(10)
O11 C31 H31A 116.5
N30 C31 H31A 116.5
N30 C32 H32A 109.5
N30 C32 H32B 109.5
H32A C32 H32B 109.5
N30 C32 H32C 109.5
H32A C32 H32C 109.5
H32B C32 H32C 109.5
N30 C33 H33A 109.5
N30 C33 H33B 109.5
H33A C33 H33B 109.5
N30 C33 H33C 109.5
H33A C33 H33C 109.5
H33B C33 H33C 109.5
O12 C34 N31 122.6(11)
O12 C34 H34A 118.7
N31 C34 H34A 118.7
N31 C35 H35A 109.5
N31 C35 H35B 109.5
H35A C35 H35B 109.5
N31 C35 H35C 109.5
H35A C35 H35C 109.5
H35B C35 H35C 109.5
N31 C36 H36A 109.5
N31 C36 H36B 109.5
H36A C36 H36B 109.5
N31 C36 H36C 109.5
H36A C36 H36C 109.5
H36B C36 H36C 109.5
N32 C37 O13 132.7(11)
N32 C37 H37A 113.6
O13 C37 H37A 113.6
N32 C38 H38A 109.5
N32 C38 H38B 109.5
H38A C38 H38B 109.5
N32 C38 H38C 109.5
H38A C38 H38C 109.5
H38B C38 H38C 109.5
N32 C39 H39A 109.5
N32 C39 H39B 109.5
H39A C39 H39B 109.5
N32 C39 H39C 109.5
H39A C39 H39C 109.5
H39B C39 H39C 109.5

loop_
_geom_bond_atom_site_label_1
_geom_bond_atom_site_label_2
_geom_bond_distance
Fe1 N5 1.878(5)
Fe1 N23 1.898(5)
Fe1 N14 1.902(6)
Fe1 N18 1.959(6)
Fe1 N27 1.956(6)
Fe1 N9 1.965(6)
Cl1 O2 1.351(7)
Cl1 O4 1.407(6)
Cl1 O1 1.415(7)
Cl1 O3 1.458(9)
Cl2 O8 1.409(6)
Cl2 O5 1.432(6)
Cl2 O6 1.437(7)
Cl2 O7 1.436(6)
O9 C25 1.205(10)
O10 C28 1.202(9)
O11 C31 1.190(9)
O12 C34 1.245(11)
O13 C37 1.488(14)
N1 C1 1.321(8)
N1 H1A 0.8800
N1 H1B 0.8800
N2 C1 1.326(9)
N2 N3 1.367(8)
N3 C2 1.325(8)
N4 N5 1.308(7)
N4 C2 1.327(8)
N5 C3 1.390(8)
N6 C3 1.298(8)
N6 N7 1.351(7)
N7 C1 1.344(8)
N7 C2 1.391(8)
N8 C3 1.372(8)
N8 C7 1.384(8)
N8 N9 1.387(7)
N9 C5 1.314(8)
N10 C9 1.325(8)
N10 H10A 0.8800
N10 H10B 0.8800
N11 N12 1.349(8)
N11 C9 1.344(8)
N12 C10 1.313(8)
N13 N14 1.304(7)
N13 C10 1.328(8)
N14 C11 1.388(8)
N15 C11 1.273(8)
N15 N16 1.373(7)
N16 C9 1.325(9)
N16 C10 1.374(8)
N17 C15 1.368(8)
N17 C11 1.390(8)
N17 N18 1.383(7)
N18 C13 1.333(8)
N19 C17 1.314(8)
N19 H19A 0.8800
N19 H19B 0.8800
N20 C17 1.350(8)
N20 N21 1.368(7)
N21 C18 1.307(8)
N22 N23 1.311(7)
N22 C18 1.323(8)
N23 C19 1.377(8)
N24 C19 1.283(7)
N24 N25 1.358(7)
N25 C17 1.329(8)
N25 C18 1.382(8)
N26 C21 1.368(8)
N26 N27 1.384(7)
N26 C19 1.387(8)
N27 C23 1.352(8)
N28 C25 1.331(10)
N28 C26 1.427(9)
N28 C27 1.436(12)
N29 C28 1.341(10)
N29 C30 1.396(11)
N29 C29 1.440(11)
N30 C31 1.322(12)
N30 C32 1.437(14)
N30 C33 1.488(14)
N31 C34 1.254(12)
N31 C35 1.447(11)
N31 C36 1.491(15)
N32 C39 1.378(9)
N32 C38 1.398(9)
N32 C37 1.282(9)
C4 C5 1.487(10)
C4 H4A 0.9800
C4 H4B 0.9800
C4 H4C 0.9800
C5 C6 1.400(10)
C6 C7 1.351(10)
C6 H6A 0.9500
C7 C8 1.475(10)
C8 H8A 0.9800
C8 H8B 0.9800
C8 H8C 0.9800
C12 C13 1.479(10)
C12 H12A 0.9800
C12 H12B 0.9800
C12 H12C 0.9800
C13 C14 1.395(9)
C14 C15 1.350(10)
C14 H14A 0.9500
C15 C16 1.492(10)
C16 H16A 0.9800
C16 H16B 0.9800
C16 H16C 0.9800
C20 C21 1.475(9)
C20 H20A 0.9800
C20 H20B 0.9800
C20 H20C 0.9800
C21 C22 1.344(9)
C22 C23 1.389(9)
C22 H22A 0.9500
C23 C24 1.482(8)
C24 H24A 0.9800
C24 H24B 0.9800
C24 H24C 0.9800
C25 H25A 0.9500
C26 H26A 0.9800
C26 H26B 0.9800
C26 H26C 0.9800
C27 H27A 0.9800
C27 H27B 0.9800
C27 H27C 0.9800
C28 H28A 0.9500
C29 H29A 0.9800
C29 H29B 0.9800
C29 H29C 0.9800
C30 H30A 0.9800
C30 H30B 0.9800
C30 H30C 0.9800
C31 H31A 0.9500
C32 H32A 0.9800
C32 H32B 0.9800
C32 H32C 0.9800
C33 H33A 0.9800
C33 H33B 0.9800
C33 H33C 0.9800
C34 H34A 0.9500
C35 H35A 0.9800
C35 H35B 0.9800
C35 H35C 0.9800
C36 H36A 0.9800
C36 H36B 0.9800
C36 H36C 0.9800
C37 H37A 0.9500
C38 H38A 0.9800
C38 H38B 0.9800
C38 H38C 0.9800
C39 H39A 0.9800
C39 H39B 0.9800
C39 H39C 0.9800

loop_
_geom_torsion_atom_site_label_1
_geom_torsion_atom_site_label_2
_geom_torsion_atom_site_label_3
_geom_torsion_atom_site_label_4
_geom_torsion
C1 N2 N3 C2 -0.4(7)
C2 N4 N5 C3 0.9(7)
C2 N4 N5 Fe1 177.8(4)
N23 Fe1 N5 N4 -92.9(5)
N14 Fe1 N5 N4 1.1(5)
N18 Fe1 N5 N4 82.3(5)
N9 Fe1 N5 N4 179.0(5)
N23 Fe1 N5 C3 83.9(4)
N14 Fe1 N5 C3 178.0(4)
N18 Fe1 N5 C3 -100.9(4)
N9 Fe1 N5 C3 -4.2(4)
C3 N6 N7 C1 173.9(6)
C3 N6 N7 C2 3.2(8)
C3 N8 N9 C5 178.0(5)
C7 N8 N9 C5 0.2(7)
C3 N8 N9 Fe1 -8.8(6)
C7 N8 N9 Fe1 173.4(4)
C9 N11 N12 C10 -0.6(7)
C10 N13 N14 C11 3.0(8)
C10 N13 N14 Fe1 176.8(4)
C11 N15 N16 C9 177.4(7)
C11 N15 N16 C10 7.9(8)
C15 N17 N18 C13 1.2(7)
C11 N17 N18 C13 -178.4(5)
C15 N17 N18 Fe1 -179.6(4)
C11 N17 N18 Fe1 0.8(6)
C17 N20 N21 C18 -0.1(7)
C18 N22 N23 C19 1.2(8)
C18 N22 N23 Fe1 -177.3(5)
N5 Fe1 N23 N22 -1.6(5)
N14 Fe1 N23 N22 -92.9(5)
N27 Fe1 N23 N22 177.8(5)
N9 Fe1 N23 N22 80.0(5)
N5 Fe1 N23 C19 179.8(5)
N14 Fe1 N23 C19 88.6(5)
N27 Fe1 N23 C19 -0.7(5)
N9 Fe1 N23 C19 -98.5(5)
C19 N24 N25 C17 -177.2(7)
C19 N24 N25 C18 1.3(8)
C21 N26 N27 C23 0.8(7)
C19 N26 N27 C23 -177.4(5)
C21 N26 N27 Fe1 178.4(4)
C19 N26 N27 Fe1 0.2(7)
N3 N2 C1 N1 -178.2(6)
N3 N2 C1 N7 1.5(7)
N6 N7 C1 N2 -174.0(6)
C2 N7 C1 N2 -2.0(7)
N6 N7 C1 N1 5.8(10)
C2 N7 C1 N1 177.8(6)
N5 N4 C2 N3 -176.8(6)
N5 N4 C2 N7 2.5(8)
N2 N3 C2 N4 178.6(6)
N2 N3 C2 N7 -0.8(7)
C1 N7 C2 N4 -177.7(6)
N6 N7 C2 N4 -5.0(9)
C1 N7 C2 N3 1.7(7)
N6 N7 C2 N3 174.4(5)
N7 N6 C3 N8 -179.8(5)
N7 N6 C3 N5 0.5(9)
C7 N8 C3 N6 3.0(10)
N9 N8 C3 N6 -174.2(5)
C7 N8 C3 N5 -177.2(6)
N9 N8 C3 N5 5.6(7)
N4 N5 C3 N6 -2.7(9)
Fe1 N5 C3 N6 -179.7(5)
N4 N5 C3 N8 177.6(5)
Fe1 N5 C3 N8 0.5(6)
N8 N9 C5 C6 -0.8(7)
Fe1 N9 C5 C6 -170.6(5)
N8 N9 C5 C4 179.0(6)
Fe1 N9 C5 C4 9.2(12)
N9 C5 C6 C7 1.1(8)
C4 C5 C6 C7 -178.6(7)
C5 C6 C7 N8 -0.9(8)
C5 C6 C7 C8 179.4(8)
C3 N8 C7 C6 -176.9(6)
N9 N8 C7 C6 0.5(7)
C3 N8 C7 C8 2.8(11)
N9 N8 C7 C8 -179.8(6)
N15 N16 C9 N10 8.0(11)
C10 N16 C9 N10 178.9(7)
N15 N16 C9 N11 -173.0(6)
C10 N16 C9 N11 -2.1(7)
N12 N11 C9 N10 -179.3(6)
N12 N11 C9 N16 1.7(8)
N11 N12 C10 N13 180.0(6)
N11 N12 C10 N16 -0.8(7)
N14 N13 C10 N12 -179.7(6)
N14 N13 C10 N16 1.1(9)
C9 N16 C10 N12 1.8(7)
N15 N16 C10 N12 173.5(5)
C9 N16 C10 N13 -178.9(6)
N15 N16 C10 N13 -7.2(9)
N16 N15 C11 N17 176.6(5)
N16 N15 C11 N14 -3.8(9)
C15 N17 C11 N15 -2.8(10)
N18 N17 C11 N15 176.7(5)
C15 N17 C11 N14 177.5(6)
N18 N17 C11 N14 -2.9(7)
N13 N14 C11 N15 -1.6(10)
Fe1 N14 C11 N15 -175.7(5)
N13 N14 C11 N17 178.1(5)
Fe1 N14 C11 N17 3.9(6)
N17 N18 C13 C14 -1.3(7)
Fe1 N18 C13 C14 179.9(5)
N17 N18 C13 C12 178.7(6)
Fe1 N18 C13 C12 -0.1(11)
N18 C13 C14 C15 1.0(8)
C12 C13 C14 C15 -179.0(7)
C13 C14 C15 N17 -0.2(8)
C13 C14 C15 C16 179.0(7)
C11 N17 C15 C14 178.9(6)
N18 N17 C15 C14 -0.6(7)
C11 N17 C15 C16 -0.4(11)
N18 N17 C15 C16 -179.9(6)
N24 N25 C17 N19 -1.6(12)
C18 N25 C17 N19 179.7(7)
N24 N25 C17 N20 178.1(6)
C18 N25 C17 N20 -0.7(7)
N21 N20 C17 N19 -179.9(7)
N21 N20 C17 N25 0.5(8)
N20 N21 C18 N22 -178.0(7)
N20 N21 C18 N25 -0.3(7)
N23 N22 C18 N21 176.4(6)
N23 N22 C18 N25 -1.0(9)
C17 N25 C18 N21 0.6(8)
N24 N25 C18 N21 -178.2(6)
C17 N25 C18 N22 178.4(6)
N24 N25 C18 N22 -0.4(9)
N25 N24 C19 N23 -1.1(9)
N25 N24 C19 N26 176.2(5)
N22 N23 C19 N24 -0.1(10)
Fe1 N23 C19 N24 178.5(6)
N22 N23 C19 N26 -177.6(5)
Fe1 N23 C19 N26 1.0(7)
C21 N26 C19 N24 3.7(10)
N27 N26 C19 N24 -178.6(6)
C21 N26 C19 N23 -178.5(6)
N27 N26 C19 N23 -0.8(8)
N27 N26 C21 C22 -0.4(7)
C19 N26 C21 C22 177.4(7)
N27 N26 C21 C20 -179.1(6)
C19 N26 C21 C20 -1.3(11)
N26 C21 C22 C23 -0.2(8)
C20 C21 C22 C23 178.4(7)
N26 N27 C23 C22 -0.9(7)
Fe1 N27 C23 C22 -177.4(6)
N26 N27 C23 C24 -180.0(6)
Fe1 N27 C23 C24 3.5(12)
C21 C22 C23 N27 0.7(8)
C21 C22 C23 C24 179.7(7)
C26 N28 C25 O9 -0.4(13)
C27 N28 C25 O9 -172.9(10)
C30 N29 C28 O10 1.0(14)
C29 N29 C28 O10 177.2(8)
C32 N30 C31 O11 -1.9(13)
C33 N30 C31 O11 173.6(8)
C35 N31 C34 O12 177.9(9)
C36 N31 C34 O12 4.0(14)
C39 N32 C37 O13 -169.9(13)
C38 N32 C37 O13 8(3)
